data_4303158
loop_
_publ_author_name
'Ramasamy Mayilmurugan'
'Kusalendiran Visvaganesan'
'Eringathodi Suresh'
'Mallayan Palaniandavar'

_publ_contact_author_address
;
School of Chemistry,
Bharathidasan University,
Tiruchirappalli-620 024
Tamil Nadu, India.
;
_publ_contact_author_email palanim51@yahoo.com
_publ_contact_author_fax 0431-2407043
_publ_contact_author_name
;
M. Palaniandavar
;
_publ_contact_author_phone 0431-2407053
_publ_section_title
;
Iron(III) Complexes of Tripodal Monophenolate Ligands as Models for
Non-Heme Catechol Dioxygenase Enzymes: Correlation of Dioxygenase Activity
with Ligand Stereoelectronic Properties
;
_journal_name_full 'Inorganic Chemistry'
_journal_page_first 8771
_journal_page_last 8783
_journal_paper_doi 10.1021/ic900969n
_journal_volume 48
_journal_year 2009
_chemical_formula_sum 'C20 H23 Cl2 Fe N4 O'
_chemical_formula_weight 462.17
_chemical_name_systematic
; 
 ? 
;
_space_group_IT_number 2
_symmetry_cell_setting triclinic
_symmetry_space_group_name_Hall '-P 1'
_symmetry_space_group_name_H-M 'P -1'
_atom_sites_solution_hydrogens geom
_atom_sites_solution_primary direct
_atom_sites_solution_secondary difmap
_audit_creation_method SHELXL-97
_cell_angle_alpha 90.4380(10)
_cell_angle_beta 111.5970(10)
_cell_angle_gamma 107.8940(10)
_cell_formula_units_Z 4
_cell_length_a 11.7717(8)
_cell_length_b 14.0005(9)
_cell_length_c 14.4112(10)
_cell_measurement_temperature 100(2)
_cell_volume 2081.9(2)
_computing_cell_refinement 'BRUKER SMART'
_computing_data_collection 'BRUKER SMART'
_computing_data_reduction 'BRUKER SAINT'
_computing_molecular_graphics ORTEP
_computing_structure_refinement 'SHELXL-97 (Sheldrick, 1997)'
_computing_structure_solution 'SHELXS-97 (Sheldrick, 1990)'
_diffrn_ambient_temperature 100(2)
_diffrn_measured_fraction_theta_full 0.989
_diffrn_measured_fraction_theta_max 0.989
_diffrn_measurement_device_type 'BRUKER SMART APEX CCD DIFFRACTOMETER'
_diffrn_measurement_method 'OMEGA-PHI SCAN'
_diffrn_radiation_monochromator graphite
_diffrn_radiation_source 'fine-focus sealed tube'
_diffrn_radiation_type MoK\a
_diffrn_radiation_wavelength 0.71073
_diffrn_reflns_av_R_equivalents 0.0164
_diffrn_reflns_av_sigmaI/netI 0.0255
_diffrn_reflns_limit_h_max 13
_diffrn_reflns_limit_h_min -13
_diffrn_reflns_limit_k_max 16
_diffrn_reflns_limit_k_min -16
_diffrn_reflns_limit_l_max 17
_diffrn_reflns_limit_l_min -17
_diffrn_reflns_number 14746
_diffrn_reflns_theta_full 24.99
_diffrn_reflns_theta_max 24.99
_diffrn_reflns_theta_min 1.53
_exptl_absorpt_coefficient_mu 0.999
_exptl_absorpt_correction_type SADABS
_exptl_crystal_colour BROWN
_exptl_crystal_density_diffrn 1.475
_exptl_crystal_density_method 'not measured'
_exptl_crystal_description PLATES
_exptl_crystal_F_000 956
_exptl_crystal_size_max 0.22
_exptl_crystal_size_mid 0.16
_exptl_crystal_size_min 0.08
_refine_diff_density_max 2.122
_refine_diff_density_min -0.713
_refine_diff_density_rms 0.088
_refine_ls_extinction_method none
_refine_ls_goodness_of_fit_ref 1.022
_refine_ls_hydrogen_treatment mixed
_refine_ls_matrix_type full
_refine_ls_number_parameters 511
_refine_ls_number_reflns 7230
_refine_ls_number_restraints 0
_refine_ls_restrained_S_all 1.022
_refine_ls_R_factor_all 0.0507
_refine_ls_R_factor_gt 0.0479
_refine_ls_shift/su_max 0.001
_refine_ls_shift/su_mean 0.000
_refine_ls_structure_factor_coef Fsqd
_refine_ls_weighting_details 'w=1/[\s^2^(Fo^2^)+(0.0631P)^2^+5.1913P] where P=(Fo^2^+2Fc^2^)/3'
_refine_ls_weighting_scheme calc
_refine_ls_wR_factor_gt 0.1258
_refine_ls_wR_factor_ref 0.1279
_reflns_number_gt 6696
_reflns_number_total 7230
_reflns_threshold_expression >2sigma(I)
_cod_data_source_file ic900969n_si_001_1.cif
_cod_data_source_block 3
_cod_depositor_comments
;
The following automatic conversions were performed:
'_symmetry_cell_setting' value 'TRICLINIC' changed to 'triclinic'
according to '/home/saulius/struct/CIF-dictionaries/cif_core.dic'
dictionary named 'cif_core.dic' version 2.4.1 from 2010-06-29.

Automatic conversion script
Id: cif_fix_enum 1527 2010-12-29 10:47:43Z saulius 

The following automatic conversions were performed:

'_refine_ls_weighting_scheme' value 'calc
w=1/[\s^2^(Fo^2^)+(0.0631P)^2^+5.1913P] where P=(Fo^2^+2Fc^2^)/3' was
changed to 'calc'. New tag '_refine_ls_weighting_details' was
created. The value of the new tag was set to
'w=1/[\s^2^(Fo^2^)+(0.0631P)^2^+5.1913P] where P=(Fo^2^+2Fc^2^)/3'.

Automatic conversion script
Id: cif_fix_values 3143 2015-03-26 13:38:13Z robertas 
;
_cod_database_code 4303158

loop_
_symmetry_equiv_pos_as_xyz
'x, y, z'
'-x, -y, -z'

loop_
_atom_site_label
_atom_site_type_symbol
_atom_site_fract_x
_atom_site_fract_y
_atom_site_fract_z
_atom_site_U_iso_or_equiv
_atom_site_adp_type
_atom_site_occupancy
_atom_site_calc_flag
_atom_site_refinement_flags
_atom_site_disorder_assembly
_atom_site_disorder_group
Fe1 Fe 0.58960(4) 0.72264(3) 0.31684(3) 0.02010(13) Uani 1 d . . .
Fe2 Fe 0.59276(4) 0.22284(3) 0.24197(3) 0.02156(13) Uani 1 d . . .
Cl4 Cl 0.70606(7) 0.33658(6) 0.39110(6) 0.02437(18) Uani 1 d . . .
Cl2 Cl 0.66654(8) 0.83567(6) 0.46161(6) 0.02886(19) Uani 1 d . . .
Cl1 Cl 0.68409(8) 0.82979(6) 0.22376(6) 0.02823(19) Uani 1 d . . .
Cl3 Cl 0.64781(10) 0.32938(7) 0.13296(7) 0.0358(2) Uani 1 d . . .
O1 O 0.4207(2) 0.72769(17) 0.24202(17) 0.0258(5) Uani 1 d . . .
O2 O 0.4268(2) 0.22585(18) 0.22807(17) 0.0279(5) Uani 1 d . . .
C26 C 0.6872(3) 0.0945(3) 0.4043(2) 0.0267(7) Uani 1 d . . .
H26A H 0.6828 0.0316 0.4328 0.032 Uiso 1 calc R . .
H26B H 0.7131 0.1485 0.4580 0.032 Uiso 1 calc R . .
N7 N 0.3628(4) -0.0520(3) 0.0656(3) 0.0562(10) Uani 1 d . . .
N1 N 0.7606(3) 0.6718(2) 0.3660(2) 0.0248(6) Uani 1 d . . .
N6 N 0.5595(2) 0.08636(19) 0.3260(2) 0.0220(6) Uani 1 d . . .
N5 N 0.7651(3) 0.1751(2) 0.2819(2) 0.0253(6) Uani 1 d . . .
N4 N 0.4998(3) 0.6053(2) 0.3842(2) 0.0246(6) Uani 1 d . . .
N2 N 0.5387(3) 0.57999(19) 0.21151(19) 0.0214(5) Uani 1 d . . .
C14 C 0.4983(3) 0.4869(2) 0.2574(2) 0.0231(7) Uani 1 d . . .
H14A H 0.5713 0.4637 0.2897 0.028 Uiso 1 calc R . .
H14B H 0.4303 0.4333 0.2059 0.028 Uiso 1 calc R . .
N8 N 0.4930(3) 0.0991(2) 0.1245(2) 0.0335(7) Uani 1 d . . .
C25 C 0.7826(3) 0.1166(2) 0.3551(3) 0.0269(7) Uani 1 d . . .
C34 C 0.5081(3) -0.0104(2) 0.2563(3) 0.0265(7) Uani 1 d . . .
H34A H 0.5778 -0.0369 0.2642 0.032 Uiso 1 calc R . .
H34B H 0.4428 -0.0604 0.2726 0.032 Uiso 1 calc R . .
N3 N 0.3595(3) 0.4553(2) 0.3637(2) 0.0313(7) Uani 1 d . . .
C1 C 0.8575(3) 0.6962(2) 0.4577(3) 0.0277(7) Uani 1 d . . .
H1 H 0.8552 0.7383 0.5066 0.033 Uiso 1 calc R . .
C6 C 0.6578(3) 0.5860(3) 0.1956(2) 0.0262(7) Uani 1 d . . .
H6A H 0.6754 0.6384 0.1543 0.031 Uiso 1 calc R . .
H6B H 0.6472 0.5219 0.1615 0.031 Uiso 1 calc R . .
C33 C 0.3244(3) 0.1469(3) 0.2228(3) 0.0294(8) Uani 1 d . . .
C17 C 0.4368(3) 0.6059(3) 0.4481(3) 0.0266(7) Uani 1 d . . .
H17 H 0.4531 0.6617 0.4924 0.032 Uiso 1 calc R . .
C15 C 0.4502(3) 0.5135(3) 0.3336(2) 0.0256(7) Uani 1 d . . .
C4 C 0.8670(3) 0.5711(3) 0.3180(3) 0.0339(8) Uani 1 d . . .
H4 H 0.8673 0.5275 0.2692 0.041 Uiso 1 calc R . .
C8 C 0.3106(3) 0.5704(3) 0.1332(2) 0.0272(7) Uani 1 d . . .
C13 C 0.3137(3) 0.6468(2) 0.1987(3) 0.0266(7) Uani 1 d . . .
C27 C 0.4674(3) 0.0927(3) 0.3727(3) 0.0277(7) Uani 1 d . . .
H27A H 0.4605 0.0407 0.4164 0.033 Uiso 1 calc R . .
H27B H 0.5004 0.1581 0.4134 0.033 Uiso 1 calc R . .
C5 C 0.7673(3) 0.6102(2) 0.2970(3) 0.0261(7) Uani 1 d . . .
C7 C 0.4320(3) 0.5812(3) 0.1149(2) 0.0265(7) Uani 1 d . . .
H7A H 0.4153 0.5260 0.0654 0.032 Uiso 1 calc R . .
H7B H 0.4577 0.6444 0.0887 0.032 Uiso 1 calc R . .
C28 C 0.3367(3) 0.0788(3) 0.2938(3) 0.0305(8) Uani 1 d . . .
C16 C 0.3487(4) 0.5144(3) 0.4372(2) 0.0293(7) Uani 1 d . . .
H16 H 0.2930 0.4946 0.4708 0.035 Uiso 1 calc R . .
C9 C 0.2002(4) 0.4851(3) 0.0922(3) 0.0346(8) Uani 1 d . . .
H9 H 0.1984 0.4351 0.0483 0.042 Uiso 1 calc R . .
C12 C 0.2039(4) 0.6375(3) 0.2209(3) 0.0355(8) Uani 1 d . . .
C37 C 0.4273(4) 0.0966(3) 0.0234(3) 0.0331(8) Uani 1 d . . .
H37 H 0.4412 0.1524 -0.0107 0.040 Uiso 1 calc R . .
C21 C 0.8556(3) 0.1968(3) 0.2423(3) 0.0323(8) Uani 1 d . . .
H21 H 0.8502 0.2380 0.1917 0.039 Uiso 1 calc R . .
C10 C 0.0922(4) 0.4731(3) 0.1158(3) 0.0396(9) Uani 1 d . . .
C3 C 0.9653(4) 0.5972(3) 0.4112(3) 0.0361(8) Uani 1 d . . .
H3 H 1.0340 0.5724 0.4267 0.043 Uiso 1 calc R . .
C32 C 0.2020(4) 0.1318(3) 0.1451(3) 0.0420(10) Uani 1 d . . .
C35 C 0.4505(3) 0.0086(3) 0.1503(3) 0.0356(9) Uani 1 d . . .
C11 C 0.0966(4) 0.5501(3) 0.1789(3) 0.0403(9) Uani 1 d . . .
H11 H 0.0245 0.5432 0.1941 0.048 Uiso 1 calc R . .
C20 C 0.2845(4) 0.3499(3) 0.3277(3) 0.0376(9) Uani 1 d . . .
H20A H 0.1955 0.3432 0.2900 0.056 Uiso 1 calc R . .
H20B H 0.2907 0.3126 0.3839 0.056 Uiso 1 calc R . .
H20C H 0.3175 0.3237 0.2851 0.056 Uiso 1 calc R . .
C2 C 0.9606(3) 0.6605(3) 0.4812(3) 0.0322(8) Uani 1 d . . .
H2 H 1.0269 0.6796 0.5449 0.039 Uiso 1 calc R . .
C19 C 0.2058(4) 0.7197(3) 0.2893(4) 0.0438(10) Uani 1 d . . .
H19A H 0.1227 0.7032 0.2938 0.066 Uiso 1 calc R . .
H19B H 0.2245 0.7827 0.2628 0.066 Uiso 1 calc R . .
H19C H 0.2713 0.7257 0.3551 0.066 Uiso 1 calc R . .
C31 C 0.0970(4) 0.0493(4) 0.1434(4) 0.0530(13) Uani 1 d . . .
H31 H 0.0161 0.0392 0.0926 0.064 Uiso 1 calc R . .
C29 C 0.2282(4) -0.0014(3) 0.2886(3) 0.0420(10) Uani 1 d . . .
H29 H 0.2374 -0.0452 0.3370 0.050 Uiso 1 calc R . .
C36 C 0.3409(4) 0.0048(3) -0.0213(3) 0.0395(9) Uani 1 d . . .
H36 H 0.2836 -0.0168 -0.0881 0.047 Uiso 1 calc R . .
C24 C 0.8855(4) 0.0825(3) 0.3801(3) 0.0457(11) Uani 1 d . . .
H24 H 0.8947 0.0421 0.4315 0.055 Uiso 1 calc R . .
C22 C 0.9545(4) 0.1593(4) 0.2755(4) 0.0567(14) Uani 1 d . . .
H22 H 1.0165 0.1790 0.2476 0.068 Uiso 1 calc R . .
C18 C -0.0238(4) 0.3772(3) 0.0744(4) 0.0490(11) Uani 1 d . . .
H18A H -0.0044 0.3232 0.1107 0.074 Uiso 1 calc R . .
H18B H -0.0440 0.3597 0.0043 0.074 Uiso 1 calc R . .
H18C H -0.0968 0.3880 0.0821 0.074 Uiso 1 calc R . .
C30 C 0.1074(4) -0.0176(4) 0.2134(4) 0.0519(12) Uani 1 d . . .
C39 C 0.1891(4) 0.2026(4) 0.0680(3) 0.0549(12) Uani 1 d . . .
H39A H 0.1000 0.1844 0.0227 0.082 Uiso 1 calc R . .
H39B H 0.2408 0.1984 0.0309 0.082 Uiso 1 calc R . .
H39C H 0.2183 0.2707 0.1008 0.082 Uiso 1 calc R . .
C40 C 0.2951(5) -0.1539(4) 0.0597(4) 0.0639(13) Uani 1 d . . .
H40A H 0.3248 -0.1753 0.1250 0.096 Uiso 1 calc R . .
H40B H 0.3095 -0.1931 0.0128 0.096 Uiso 1 calc R . .
H40C H 0.2042 -0.1639 0.0373 0.096 Uiso 1 calc R . .
C23 C 0.9702(5) 0.0989(4) 0.3422(5) 0.0723(17) Uani 1 d . . .
H23 H 1.0359 0.0706 0.3604 0.087 Uiso 1 calc R . .
C38 C -0.0088(4) -0.1066(4) 0.2079(5) 0.0747(18) Uani 1 d . . .
H38A H -0.0871 -0.0949 0.1663 0.112 Uiso 1 calc R . .
H38B H -0.0076 -0.1139 0.2744 0.112 Uiso 1 calc R . .
H38C H -0.0055 -0.1674 0.1794 0.112 Uiso 1 calc R . .

loop_
_atom_site_aniso_label
_atom_site_aniso_U_11
_atom_site_aniso_U_22
_atom_site_aniso_U_33
_atom_site_aniso_U_23
_atom_site_aniso_U_13
_atom_site_aniso_U_12
Fe1 0.0219(2) 0.0190(2) 0.0225(2) 0.00519(18) 0.00977(19) 0.00968(18)
Fe2 0.0253(2) 0.0217(2) 0.0209(2) 0.00269(18) 0.00900(19) 0.01215(19)
Cl4 0.0261(4) 0.0225(4) 0.0252(4) 0.0000(3) 0.0087(3) 0.0106(3)
Cl2 0.0384(5) 0.0239(4) 0.0274(4) 0.0024(3) 0.0129(4) 0.0146(3)
Cl1 0.0325(4) 0.0249(4) 0.0354(4) 0.0109(3) 0.0199(4) 0.0121(3)
Cl3 0.0543(6) 0.0332(5) 0.0323(5) 0.0128(4) 0.0241(4) 0.0222(4)
O1 0.0253(12) 0.0239(12) 0.0311(12) 0.0091(9) 0.0110(10) 0.0119(9)
O2 0.0278(12) 0.0320(13) 0.0269(12) 0.0012(10) 0.0078(10) 0.0174(10)
C26 0.0298(18) 0.0248(17) 0.0244(16) 0.0048(13) 0.0064(14) 0.0125(14)
N7 0.049(2) 0.054(2) 0.057(2) -0.0170(19) 0.0058(19) 0.0242(19)
N1 0.0238(14) 0.0186(13) 0.0302(15) 0.0044(11) 0.0088(12) 0.0069(11)
N6 0.0221(13) 0.0211(13) 0.0232(14) 0.0013(11) 0.0082(11) 0.0087(11)
N5 0.0270(14) 0.0178(13) 0.0324(15) -0.0030(11) 0.0132(12) 0.0073(11)
N4 0.0309(15) 0.0257(14) 0.0265(14) 0.0109(11) 0.0157(12) 0.0163(12)
N2 0.0239(14) 0.0197(13) 0.0224(13) 0.0050(10) 0.0103(11) 0.0082(11)
C14 0.0255(16) 0.0205(16) 0.0232(16) 0.0057(13) 0.0080(13) 0.0094(13)
N8 0.0435(18) 0.0408(18) 0.0228(15) -0.0016(13) 0.0076(13) 0.0295(15)
C25 0.0232(16) 0.0228(16) 0.0294(17) -0.0052(13) 0.0043(14) 0.0078(13)
C34 0.0268(17) 0.0171(15) 0.0377(19) 0.0001(14) 0.0151(15) 0.0070(13)
N3 0.0344(16) 0.0296(16) 0.0326(16) 0.0094(13) 0.0140(13) 0.0127(13)
C1 0.0255(17) 0.0197(16) 0.0334(18) 0.0003(13) 0.0085(14) 0.0049(13)
C6 0.0296(17) 0.0280(17) 0.0275(17) 0.0041(14) 0.0168(14) 0.0116(14)
C33 0.0236(17) 0.0326(19) 0.0324(18) -0.0094(15) 0.0086(14) 0.0133(14)
C17 0.0367(19) 0.0260(17) 0.0273(17) 0.0090(13) 0.0175(15) 0.0178(15)
C15 0.0241(16) 0.0336(18) 0.0267(17) 0.0170(14) 0.0116(14) 0.0175(14)
C4 0.0271(18) 0.0280(18) 0.052(2) 0.0104(16) 0.0186(17) 0.0117(15)
C8 0.0238(16) 0.0286(17) 0.0262(17) 0.0141(14) 0.0048(14) 0.0103(14)
C13 0.0245(16) 0.0253(17) 0.0303(17) 0.0147(14) 0.0086(14) 0.0111(14)
C27 0.0312(18) 0.0259(17) 0.0310(18) 0.0028(14) 0.0175(15) 0.0098(14)
C5 0.0233(16) 0.0225(16) 0.0365(19) 0.0084(14) 0.0158(15) 0.0080(13)
C7 0.0318(18) 0.0280(17) 0.0185(16) 0.0059(13) 0.0062(14) 0.0124(14)
C28 0.0259(17) 0.0323(19) 0.0351(19) -0.0081(15) 0.0139(15) 0.0099(14)
C16 0.040(2) 0.0297(18) 0.0230(16) 0.0057(14) 0.0143(15) 0.0164(15)
C9 0.0351(19) 0.0284(18) 0.0342(19) 0.0132(15) 0.0041(16) 0.0136(15)
C12 0.0293(18) 0.038(2) 0.045(2) 0.0212(17) 0.0158(17) 0.0168(16)
C37 0.049(2) 0.0299(19) 0.0237(17) 0.0024(14) 0.0091(16) 0.0236(17)
C21 0.0310(19) 0.0293(18) 0.0342(19) -0.0050(15) 0.0143(15) 0.0050(15)
C10 0.0255(18) 0.038(2) 0.048(2) 0.0226(18) 0.0073(17) 0.0095(16)
C3 0.0305(19) 0.0293(19) 0.050(2) 0.0091(16) 0.0161(17) 0.0124(15)
C32 0.034(2) 0.050(2) 0.040(2) -0.0154(18) 0.0037(17) 0.0255(18)
C35 0.0314(19) 0.046(2) 0.0289(18) -0.0143(16) 0.0003(15) 0.0260(17)
C11 0.0276(19) 0.042(2) 0.058(3) 0.0227(19) 0.0188(18) 0.0170(17)
C20 0.043(2) 0.035(2) 0.036(2) 0.0032(16) 0.0170(17) 0.0132(17)
C2 0.0258(17) 0.0327(19) 0.037(2) 0.0091(15) 0.0091(15) 0.0119(15)
C19 0.040(2) 0.040(2) 0.068(3) 0.019(2) 0.032(2) 0.0213(18)
C31 0.0196(19) 0.062(3) 0.065(3) -0.032(2) 0.0026(19) 0.0143(19)
C29 0.035(2) 0.038(2) 0.057(3) -0.0125(19) 0.0268(19) 0.0074(17)
C36 0.069(3) 0.0269(19) 0.034(2) 0.0083(15) 0.031(2) 0.0178(18)
C24 0.0216(18) 0.052(2) 0.054(3) -0.024(2) 0.0001(17) 0.0170(17)
C22 0.033(2) 0.048(3) 0.073(3) -0.030(3) 0.002(2) 0.017(2)
C18 0.035(2) 0.041(2) 0.060(3) 0.024(2) 0.010(2) 0.0090(18)
C30 0.028(2) 0.050(3) 0.073(3) -0.027(2) 0.023(2) 0.0041(19)
C39 0.048(3) 0.065(3) 0.045(2) -0.011(2) -0.005(2) 0.037(2)
C40 0.062(3) 0.067(3) 0.063(3) 0.024(3) 0.024(3) 0.022(3)
C23 0.052(3) 0.057(3) 0.089(4) -0.027(3) 0.006(3) 0.019(3)
C38 0.033(2) 0.072(3) 0.108(5) -0.032(3) 0.036(3) -0.006(2)

loop_
_atom_type_symbol
_atom_type_description
_atom_type_scat_dispersion_real
_atom_type_scat_dispersion_imag
_atom_type_scat_source
C C 0.0033 0.0016 'International Tables Vol C Tables 4.2.6.8 and 6.1.1.4'
H H 0.0000 0.0000 'International Tables Vol C Tables 4.2.6.8 and 6.1.1.4'
N N 0.0061 0.0033 'International Tables Vol C Tables 4.2.6.8 and 6.1.1.4'
O O 0.0106 0.0060 'International Tables Vol C Tables 4.2.6.8 and 6.1.1.4'
Cl Cl 0.1484 0.1585 'International Tables Vol C Tables 4.2.6.8 and 6.1.1.4'
Fe Fe 0.3463 0.8444 'International Tables Vol C Tables 4.2.6.8 and 6.1.1.4'

loop_
_geom_angle_atom_site_label_1
_geom_angle_atom_site_label_2
_geom_angle_atom_site_label_3
_geom_angle
_geom_angle_site_symmetry_1
_geom_angle_site_symmetry_3
_geom_angle_publ_flag
O1 Fe1 N4 86.65(10) . . ?
O1 Fe1 N1 160.86(10) . . ?
N4 Fe1 N1 88.97(10) . . ?
O1 Fe1 N2 88.47(10) . . ?
N4 Fe1 N2 76.68(10) . . ?
N1 Fe1 N2 72.39(10) . . ?
O1 Fe1 Cl2 104.36(7) . . ?
N4 Fe1 Cl2 90.69(8) . . ?
N1 Fe1 Cl2 94.31(8) . . ?
N2 Fe1 Cl2 161.57(7) . . ?
O1 Fe1 Cl1 93.81(7) . . ?
N4 Fe1 Cl1 170.40(8) . . ?
N1 Fe1 Cl1 87.48(7) . . ?
N2 Fe1 Cl1 93.74(7) . . ?
Cl2 Fe1 Cl1 98.46(3) . . ?
O2 Fe2 N8 86.72(11) . . ?
O2 Fe2 N5 160.99(11) . . ?
N8 Fe2 N5 88.14(10) . . ?
O2 Fe2 N6 88.16(10) . . ?
N8 Fe2 N6 76.92(11) . . ?
N5 Fe2 N6 72.85(10) . . ?
O2 Fe2 Cl3 104.27(8) . . ?
N8 Fe2 Cl3 90.95(9) . . ?
N5 Fe2 Cl3 94.09(8) . . ?
N6 Fe2 Cl3 162.22(7) . . ?
O2 Fe2 Cl4 94.96(7) . . ?
N8 Fe2 Cl4 169.48(9) . . ?
N5 Fe2 Cl4 86.94(7) . . ?
N6 Fe2 Cl4 92.74(7) . . ?
Cl3 Fe2 Cl4 98.67(3) . . ?
C13 O1 Fe1 125.10(19) . . ?
C33 O2 Fe2 126.9(2) . . ?
N6 C26 C25 107.5(3) . . ?
N6 C26 H26A 110.2 . . ?
C25 C26 H26A 110.2 . . ?
N6 C26 H26B 110.2 . . ?
C25 C26 H26B 110.2 . . ?
H26A C26 H26B 108.5 . . ?
C35 N7 C40 125.3(5) . . ?
C35 N7 C36 111.2(4) . . ?
C40 N7 C36 123.5(4) . . ?
C1 N1 C5 117.3(3) . . ?
C1 N1 Fe1 126.2(2) . . ?
C5 N1 Fe1 116.5(2) . . ?
C26 N6 C27 110.9(3) . . ?
C26 N6 C34 109.2(2) . . ?
C27 N6 C34 111.5(2) . . ?
C26 N6 Fe2 106.60(19) . . ?
C27 N6 Fe2 107.69(19) . . ?
C34 N6 Fe2 110.81(19) . . ?
C25 N5 C21 115.0(3) . . ?
C25 N5 Fe2 116.2(2) . . ?
C21 N5 Fe2 128.7(2) . . ?
C15 N4 C17 107.0(3) . . ?
C15 N4 Fe1 116.3(2) . . ?
C17 N4 Fe1 131.3(2) . . ?
C6 N2 C14 109.5(2) . . ?
C6 N2 C7 111.2(3) . . ?
C14 N2 C7 111.0(2) . . ?
C6 N2 Fe1 106.29(19) . . ?
C14 N2 Fe1 111.12(19) . . ?
C7 N2 Fe1 107.64(19) . . ?
N2 C14 C15 107.7(3) . . ?
N2 C14 H14A 110.2 . . ?
C15 C14 H14A 110.2 . . ?
N2 C14 H14B 110.2 . . ?
C15 C14 H14B 110.2 . . ?
H14A C14 H14B 108.5 . . ?
C35 N8 C37 109.1(3) . . ?
C35 N8 Fe2 117.0(2) . . ?
C37 N8 Fe2 130.4(2) . . ?
N5 C25 C24 118.3(4) . . ?
N5 C25 C26 116.7(3) . . ?
C24 C25 C26 125.1(4) . . ?
C35 C34 N6 109.5(3) . . ?
C35 C34 H34A 109.8 . . ?
N6 C34 H34A 109.8 . . ?
C35 C34 H34B 109.8 . . ?
N6 C34 H34B 109.8 . . ?
H34A C34 H34B 108.2 . . ?
C15 N3 C16 108.5(3) . . ?
C15 N3 C20 126.6(3) . . ?
C16 N3 C20 124.9(3) . . ?
N1 C1 C2 121.8(3) . . ?
N1 C1 H1 119.1 . . ?
C2 C1 H1 119.1 . . ?
N2 C6 C5 107.7(3) . . ?
N2 C6 H6A 110.2 . . ?
C5 C6 H6A 110.2 . . ?
N2 C6 H6B 110.2 . . ?
C5 C6 H6B 110.2 . . ?
H6A C6 H6B 108.5 . . ?
O2 C33 C28 120.9(3) . . ?
O2 C33 C32 119.8(4) . . ?
C28 C33 C32 119.3(3) . . ?
C16 C17 N4 110.3(3) . . ?
C16 C17 H17 124.9 . . ?
N4 C17 H17 124.9 . . ?
N4 C15 N3 109.6(3) . . ?
N4 C15 C14 120.7(3) . . ?
N3 C15 C14 129.7(3) . . ?
C3 C4 C5 119.4(4) . . ?
C3 C4 H4 120.3 . . ?
C5 C4 H4 120.3 . . ?
C9 C8 C13 119.7(3) . . ?
C9 C8 C7 122.1(3) . . ?
C13 C8 C7 118.1(3) . . ?
O1 C13 C8 120.7(3) . . ?
O1 C13 C12 119.5(3) . . ?
C8 C13 C12 119.8(3) . . ?
C28 C27 N6 110.9(3) . . ?
C28 C27 H27A 109.5 . . ?
N6 C27 H27A 109.5 . . ?
C28 C27 H27B 109.5 . . ?
N6 C27 H27B 109.5 . . ?
H27A C27 H27B 108.1 . . ?
N1 C5 C4 122.6(3) . . ?
N1 C5 C6 115.4(3) . . ?
C4 C5 C6 122.0(3) . . ?
N2 C7 C8 109.7(3) . . ?
N2 C7 H7A 109.7 . . ?
C8 C7 H7A 109.7 . . ?
N2 C7 H7B 109.7 . . ?
C8 C7 H7B 109.7 . . ?
H7A C7 H7B 108.2 . . ?
C29 C28 C33 120.0(4) . . ?
C29 C28 C27 121.1(4) . . ?
C33 C28 C27 118.9(3) . . ?
C17 C16 N3 104.5(3) . . ?
C17 C16 H16 127.7 . . ?
N3 C16 H16 127.7 . . ?
C8 C9 C10 121.3(4) . . ?
C8 C9 H9 119.4 . . ?
C10 C9 H9 119.4 . . ?
C11 C12 C13 118.1(4) . . ?
C11 C12 C19 121.8(3) . . ?
C13 C12 C19 120.1(3) . . ?
C36 C37 N8 112.8(3) . . ?
C36 C37 H37 123.6 . . ?
N8 C37 H37 123.6 . . ?
N5 C21 C22 120.6(4) . . ?
N5 C21 H21 119.7 . . ?
C22 C21 H21 119.7 . . ?
C11 C10 C9 118.0(4) . . ?
C11 C10 C18 121.9(4) . . ?
C9 C10 C18 120.1(4) . . ?
C4 C3 C2 118.5(3) . . ?
C4 C3 H3 120.7 . . ?
C2 C3 H3 120.7 . . ?
C31 C32 C33 117.9(4) . . ?
C31 C32 C39 122.6(4) . . ?
C33 C32 C39 119.5(4) . . ?
N8 C35 N7 106.9(4) . . ?
N8 C35 C34 120.3(3) . . ?
N7 C35 C34 132.7(4) . . ?
C10 C11 C12 123.1(4) . . ?
C10 C11 H11 118.5 . . ?
C12 C11 H11 118.5 . . ?
N3 C20 H20A 109.5 . . ?
N3 C20 H20B 109.5 . . ?
H20A C20 H20B 109.5 . . ?
N3 C20 H20C 109.5 . . ?
H20A C20 H20C 109.5 . . ?
H20B C20 H20C 109.5 . . ?
C3 C2 C1 120.2(3) . . ?
C3 C2 H2 119.9 . . ?
C1 C2 H2 119.9 . . ?
C12 C19 H19A 109.5 . . ?
C12 C19 H19B 109.5 . . ?
H19A C19 H19B 109.5 . . ?
C12 C19 H19C 109.5 . . ?
H19A C19 H19C 109.5 . . ?
H19B C19 H19C 109.5 . . ?
C30 C31 C32 123.4(4) . . ?
C30 C31 H31 118.3 . . ?
C32 C31 H31 118.3 . . ?
C30 C29 C28 121.7(4) . . ?
C30 C29 H29 119.1 . . ?
C28 C29 H29 119.1 . . ?
C37 C36 N7 100.0(3) . . ?
C37 C36 H36 130.0 . . ?
N7 C36 H36 130.0 . . ?
C23 C24 C25 128.3(5) . . ?
C23 C24 H24 115.9 . . ?
C25 C24 H24 115.9 . . ?
C23 C22 C21 125.7(5) . . ?
C23 C22 H22 117.1 . . ?
C21 C22 H22 117.1 . . ?
C10 C18 H18A 109.5 . . ?
C10 C18 H18B 109.5 . . ?
H18A C18 H18B 109.5 . . ?
C10 C18 H18C 109.5 . . ?
H18A C18 H18C 109.5 . . ?
H18B C18 H18C 109.5 . . ?
C31 C30 C29 117.6(4) . . ?
C31 C30 C38 121.5(5) . . ?
C29 C30 C38 120.9(5) . . ?
C32 C39 H39A 109.5 . . ?
C32 C39 H39B 109.5 . . ?
H39A C39 H39B 109.5 . . ?
C32 C39 H39C 109.5 . . ?
H39A C39 H39C 109.5 . . ?
H39B C39 H39C 109.5 . . ?
N7 C40 H40A 109.5 . . ?
N7 C40 H40B 109.5 . . ?
H40A C40 H40B 109.5 . . ?
N7 C40 H40C 109.5 . . ?
H40A C40 H40C 109.5 . . ?
H40B C40 H40C 109.5 . . ?
C24 C23 C22 111.9(5) . . ?
C24 C23 H23 124.0 . . ?
C22 C23 H23 124.0 . . ?
C30 C38 H38A 109.5 . . ?
C30 C38 H38B 109.5 . . ?
H38A C38 H38B 109.5 . . ?
C30 C38 H38C 109.5 . . ?
H38A C38 H38C 109.5 . . ?
H38B C38 H38C 109.5 . . ?

loop_
_geom_bond_atom_site_label_1
_geom_bond_atom_site_label_2
_geom_bond_distance
_geom_bond_site_symmetry_2
_geom_bond_publ_flag
Fe1 O1 1.905(2) . ?
Fe1 N4 2.114(3) . ?
Fe1 N1 2.213(3) . ?
Fe1 N2 2.280(3) . ?
Fe1 Cl2 2.3140(9) . ?
Fe1 Cl1 2.3217(9) . ?
Fe2 O2 1.903(2) . ?
Fe2 N8 2.118(3) . ?
Fe2 N5 2.207(3) . ?
Fe2 N6 2.280(3) . ?
Fe2 Cl3 2.3031(10) . ?
Fe2 Cl4 2.3379(9) . ?
O1 C13 1.339(4) . ?
O2 C33 1.339(4) . ?
C26 N6 1.479(4) . ?
C26 C25 1.495(5) . ?
C26 H26A 0.9700 . ?
C26 H26B 0.9700 . ?
N7 C35 1.339(5) . ?
N7 C40 1.389(6) . ?
N7 C36 1.474(6) . ?
N1 C1 1.345(4) . ?
N1 C5 1.351(4) . ?
N6 C27 1.493(4) . ?
N6 C34 1.497(4) . ?
N5 C25 1.335(5) . ?
N5 C21 1.344(4) . ?
N4 C15 1.317(5) . ?
N4 C17 1.381(4) . ?
N2 C6 1.480(4) . ?
N2 C14 1.492(4) . ?
N2 C7 1.498(4) . ?
C14 C15 1.498(4) . ?
C14 H14A 0.9700 . ?
C14 H14B 0.9700 . ?
N8 C35 1.321(5) . ?
N8 C37 1.370(4) . ?
C25 C24 1.365(5) . ?
C34 C35 1.490(5) . ?
C34 H34A 0.9700 . ?
C34 H34B 0.9700 . ?
N3 C15 1.343(4) . ?
N3 C16 1.405(4) . ?
N3 C20 1.441(5) . ?
C1 C2 1.382(5) . ?
C1 H1 0.9300 . ?
C6 C5 1.500(5) . ?
C6 H6A 0.9700 . ?
C6 H6B 0.9700 . ?
C33 C28 1.402(5) . ?
C33 C32 1.413(5) . ?
C17 C16 1.342(5) . ?
C17 H17 0.9300 . ?
C4 C3 1.366(5) . ?
C4 C5 1.379(5) . ?
C4 H4 0.9300 . ?
C8 C9 1.391(5) . ?
C8 C13 1.405(5) . ?
C8 C7 1.510(5) . ?
C13 C12 1.411(5) . ?
C27 C28 1.491(5) . ?
C27 H27A 0.9700 . ?
C27 H27B 0.9700 . ?
C7 H7A 0.9700 . ?
C7 H7B 0.9700 . ?
C28 C29 1.394(5) . ?
C16 H16 0.9300 . ?
C9 C10 1.396(6) . ?
C9 H9 0.9300 . ?
C12 C11 1.391(6) . ?
C12 C19 1.500(6) . ?
C37 C36 1.342(5) . ?
C37 H37 0.9300 . ?
C21 C22 1.352(6) . ?
C21 H21 0.9300 . ?
C10 C11 1.381(6) . ?
C10 C18 1.512(5) . ?
C3 C2 1.365(5) . ?
C3 H3 0.9300 . ?
C32 C31 1.401(7) . ?
C32 C39 1.491(7) . ?
C11 H11 0.9300 . ?
C20 H20A 0.9600 . ?
C20 H20B 0.9600 . ?
C20 H20C 0.9600 . ?
C2 H2 0.9300 . ?
C19 H19A 0.9600 . ?
C19 H19B 0.9600 . ?
C19 H19C 0.9600 . ?
C31 C30 1.380(7) . ?
C31 H31 0.9300 . ?
C29 C30 1.383(6) . ?
C29 H29 0.9300 . ?
C36 H36 0.9300 . ?
C24 C23 1.268(7) . ?
C24 H24 0.9300 . ?
C22 C23 1.285(8) . ?
C22 H22 0.9300 . ?
C18 H18A 0.9600 . ?
C18 H18B 0.9600 . ?
C18 H18C 0.9600 . ?
C30 C38 1.517(6) . ?
C39 H39A 0.9600 . ?
C39 H39B 0.9600 . ?
C39 H39C 0.9600 . ?
C40 H40A 0.9600 . ?
C40 H40B 0.9600 . ?
C40 H40C 0.9600 . ?
C23 H23 0.9300 . ?
C38 H38A 0.9600 . ?
C38 H38B 0.9600 . ?
C38 H38C 0.9600 . ?
